data_4021443
loop_
_publ_author_name
'Arunkumar Natarajan'
'Joel T. Mague'
'K. Venkatesan'
'T. Arai'
'V. Ramamurthy'

_publ_section_title
;
 Volume-Demanding Cis-Trans Isomerization of
 1,2-Diaryl Olefins in the Solid State
;
_journal_name_full 'Journal of Organic Chemistry'
_journal_page_first 1055
_journal_page_last 1059
_journal_paper_doi 10.1021/jo0520644
_journal_volume 71
_journal_year 2006
_chemical_formula_moiety 'C24 H16'
_chemical_formula_sum 'C24 H16'
_chemical_formula_weight 304.37
_chemical_name_systematic
; 
 8-styrylfluoranthrene 
;
_space_group_IT_number 33
_symmetry_cell_setting orthorhombic
_symmetry_space_group_name_Hall 'P 2c -2n'
_symmetry_space_group_name_H-M 'P n a 21'
_atom_sites_solution_hydrogens geom
_atom_sites_solution_primary direct
_atom_sites_solution_secondary difmap
_audit_creation_method SHELXL-97
_cell_angle_alpha 90.00
_cell_angle_beta 90.00
_cell_angle_gamma 90.00
_cell_formula_units_Z 4
_cell_length_a 18.873(2)
_cell_length_b 12.336(1)
_cell_length_c 6.7665(7)
_cell_measurement_reflns_used 8880
_cell_measurement_temperature 100(2)
_cell_measurement_theta_max 28.29
_cell_measurement_theta_min 2.72
_cell_volume 1575.4(3)
_computing_cell_refinement 'Bruker SMART'
_computing_data_collection 'Bruker SMART'
_computing_data_reduction 'Bruker SAINT'
_computing_molecular_graphics 'Bruker SHELXTL'
_computing_publication_material 'Bruker SHELXTL'
_computing_structure_refinement 'SHELXL-97 (Sheldrick, 1997)'
_computing_structure_solution 'SHELXS-97 (Sheldrick, 1990)'
_diffrn_ambient_temperature 100(2)
_diffrn_measured_fraction_theta_full 0.985
_diffrn_measured_fraction_theta_max 0.985
_diffrn_measurement_device_type 'CCD area detector'
_diffrn_measurement_method 'phi and omega scans'
_diffrn_radiation_monochromator graphite
_diffrn_radiation_source 'fine-focus sealed tube'
_diffrn_radiation_type MoK\a
_diffrn_radiation_wavelength 0.71073
_diffrn_reflns_av_R_equivalents 0.0279
_diffrn_reflns_av_sigmaI/netI 0.0273
_diffrn_reflns_limit_h_max 24
_diffrn_reflns_limit_h_min -24
_diffrn_reflns_limit_k_max 16
_diffrn_reflns_limit_k_min -16
_diffrn_reflns_limit_l_max 9
_diffrn_reflns_limit_l_min -8
_diffrn_reflns_number 13517
_diffrn_reflns_theta_full 28.30
_diffrn_reflns_theta_max 28.30
_diffrn_reflns_theta_min 1.97
_exptl_absorpt_coefficient_mu 0.073
_exptl_absorpt_correction_T_max 0.9909
_exptl_absorpt_correction_T_min 0.8506
_exptl_absorpt_correction_type multi-scan
_exptl_absorpt_process_details SADABS
_exptl_crystal_colour Colorless
_exptl_crystal_density_diffrn 1.283
_exptl_crystal_density_method 'not measured'
_exptl_crystal_description Column
_exptl_crystal_F_000 640
_exptl_crystal_size_max 0.30
_exptl_crystal_size_mid 0.16
_exptl_crystal_size_min 0.13
_refine_diff_density_max 0.231
_refine_diff_density_min -0.186
_refine_diff_density_rms 0.039
_refine_ls_abs_structure_details 'Flack H D (1983), Acta Cryst. A39, 876-881'
_refine_ls_abs_structure_Flack 9(8)
_refine_ls_extinction_method none
_refine_ls_goodness_of_fit_ref 1.060
_refine_ls_hydrogen_treatment constr
_refine_ls_matrix_type full
_refine_ls_number_parameters 217
_refine_ls_number_reflns 3770
_refine_ls_number_restraints 1
_refine_ls_restrained_S_all 1.060
_refine_ls_R_factor_all 0.0405
_refine_ls_R_factor_gt 0.0367
_refine_ls_shift/su_max 0.004
_refine_ls_shift/su_mean 0.001
_refine_ls_structure_factor_coef Fsqd
_refine_ls_weighting_details 'calc w=1/[\s^2^(Fo^2^)+(0.0532P)^2^+0.1652P] where P=(Fo^2^+2Fc^2^)/3'
_refine_ls_weighting_scheme calc
_refine_ls_wR_factor_gt 0.0901
_refine_ls_wR_factor_ref 0.0925
_reflns_number_gt 3494
_reflns_number_total 3770
_reflns_threshold_expression >2sigma(I)
_cod_data_source_file jo0520644si20051010_034639_1.cif
_cod_depositor_comments
;
The following automatic conversions were performed:
'_symmetry_cell_setting' value 'Orthorhombic' changed to 'orthorhombic'
according to '/home/saulius/struct/CIF-dictionaries/cif_core.dic'
dictionary named 'cif_core.dic' version 2.4.1 from 2010-06-29.

Automatic conversion script
Id: cif_fix_enum 1527 2010-12-29 10:47:43Z saulius 
;
_cod_database_code 4021443

loop_
_symmetry_equiv_pos_as_xyz
'x, y, z'
'-x, -y, z+1/2'
'x+1/2, -y+1/2, z'
'-x+1/2, y+1/2, z+1/2'

loop_
_atom_site_label
_atom_site_type_symbol
_atom_site_fract_x
_atom_site_fract_y
_atom_site_fract_z
_atom_site_U_iso_or_equiv
_atom_site_adp_type
_atom_site_occupancy
_atom_site_symmetry_multiplicity
_atom_site_calc_flag
_atom_site_refinement_flags
C1 C 0.65538(7) 0.49884(10) -0.0910(2) 0.0244(3) Uani 1 1 d .
C2 C 0.69011(7) 0.42334(11) 0.0292(2) 0.0277(3) Uani 1 1 d .
H2 H 0.7350 0.3958 -0.0098 0.033 Uiso 1 1 calc R
C3 C 0.65968(8) 0.38830(11) 0.2045(2) 0.0306(3) Uani 1 1 d .
H3 H 0.6837 0.3368 0.2846 0.037 Uiso 1 1 calc R
C4 C 0.59417(8) 0.42838(12) 0.2634(2) 0.0296(3) Uani 1 1 d .
H4 H 0.5733 0.4045 0.3835 0.035 Uiso 1 1 calc R
C5 C 0.55944(8) 0.50332(11) 0.1459(2) 0.0290(3) Uani 1 1 d .
H5 H 0.5148 0.5311 0.1859 0.035 Uiso 1 1 calc R
C6 C 0.58961(7) 0.53788(11) -0.0296(2) 0.0258(3) Uani 1 1 d .
H6 H 0.5651 0.5890 -0.1095 0.031 Uiso 1 1 calc R
C7 C 0.68646(7) 0.53354(12) -0.2815(2) 0.0274(3) Uani 1 1 d .
H7 H 0.6568 0.5271 -0.3944 0.033 Uiso 1 1 calc R
C8 C 0.75153(8) 0.57292(11) -0.3131(2) 0.0267(3) Uani 1 1 d .
H8 H 0.7647 0.5822 -0.4476 0.032 Uiso 1 1 calc R
C9 C 0.80542(7) 0.60371(10) -0.1656(2) 0.0239(3) Uani 1 1 d .
C10 C 0.87757(7) 0.59469(10) -0.21494(19) 0.0230(3) Uani 1 1 d .
H10 H 0.8912 0.5654 -0.3391 0.028 Uiso 1 1 calc R
C11 C 0.92848(7) 0.62849(10) -0.0823(2) 0.0224(3) Uani 1 1 d .
C12 C 0.90890(7) 0.67632(10) 0.10154(19) 0.0222(3) Uani 1 1 d .
C13 C 0.83771(7) 0.68598(11) 0.1504(2) 0.0242(3) Uani 1 1 d .
H13 H 0.8239 0.7177 0.2724 0.029 Uiso 1 1 calc R
C14 C 0.78682(7) 0.64856(10) 0.0182(2) 0.0242(3) Uani 1 1 d .
H14 H 0.7382 0.6535 0.0531 0.029 Uiso 1 1 calc R
C15 C 1.00671(7) 0.62508(10) -0.0917(2) 0.0222(3) Uani 1 1 d .
C16 C 1.05561(7) 0.58554(11) -0.2227(2) 0.0254(3) Uani 1 1 d .
H16 H 1.0410 0.5520 -0.3423 0.031 Uiso 1 1 calc R
C17 C 1.12878(7) 0.59576(11) -0.1760(2) 0.0286(3) Uani 1 1 d .
H17 H 1.1628 0.5683 -0.2664 0.034 Uiso 1 1 calc R
C18 C 1.15199(7) 0.64404(11) -0.0044(2) 0.0288(3) Uani 1 1 d .
H18 H 1.2014 0.6499 0.0209 0.035 Uiso 1 1 calc R
C19 C 1.10262(7) 0.68508(10) 0.1351(2) 0.0249(3) Uani 1 1 d .
C20 C 1.11659(8) 0.73542(11) 0.3205(2) 0.0288(3) Uani 1 1 d .
H20 H 1.1641 0.7461 0.3623 0.035 Uiso 1 1 calc R
C21 C 1.06175(8) 0.76845(12) 0.4387(2) 0.0299(3) Uani 1 1 d .
H21 H 1.0726 0.8026 0.5608 0.036 Uiso 1 1 calc R
C22 C 0.98936(7) 0.75382(11) 0.3867(2) 0.0261(3) Uani 1 1 d .
H22 H 0.9525 0.7764 0.4731 0.031 Uiso 1 1 calc R
C23 C 0.97411(7) 0.70607(10) 0.2077(2) 0.0230(3) Uani 1 1 d .
C24 C 1.03107(7) 0.67336(10) 0.0860(2) 0.0229(3) Uani 1 1 d .

loop_
_atom_site_aniso_label
_atom_site_aniso_U_11
_atom_site_aniso_U_22
_atom_site_aniso_U_33
_atom_site_aniso_U_23
_atom_site_aniso_U_13
_atom_site_aniso_U_12
C1 0.0239(6) 0.0243(6) 0.0251(7) -0.0038(5) -0.0060(5) -0.0019(5)
C2 0.0254(7) 0.0260(6) 0.0317(7) -0.0047(6) -0.0075(6) 0.0010(5)
C3 0.0355(8) 0.0244(7) 0.0318(7) 0.0020(6) -0.0133(6) -0.0024(6)
C4 0.0351(7) 0.0302(7) 0.0234(7) -0.0016(5) -0.0023(6) -0.0096(6)
C5 0.0280(7) 0.0281(7) 0.0307(7) -0.0064(6) -0.0017(6) -0.0035(6)
C6 0.0253(6) 0.0246(6) 0.0275(7) -0.0024(5) -0.0051(6) -0.0001(5)
C7 0.0256(7) 0.0321(7) 0.0244(6) -0.0030(6) -0.0056(5) 0.0026(6)
C8 0.0272(6) 0.0305(7) 0.0225(6) -0.0013(5) -0.0012(6) 0.0035(5)
C9 0.0246(7) 0.0209(6) 0.0263(7) 0.0003(5) -0.0012(5) -0.0003(5)
C10 0.0260(6) 0.0222(6) 0.0209(6) -0.0012(5) 0.0028(5) 0.0007(5)
C11 0.0229(6) 0.0183(6) 0.0259(6) 0.0023(5) 0.0036(5) 0.0001(5)
C12 0.0252(7) 0.0186(6) 0.0228(6) -0.0005(5) 0.0005(5) -0.0016(5)
C13 0.0272(7) 0.0213(6) 0.0242(6) -0.0026(5) 0.0037(5) 0.0005(5)
C14 0.0225(6) 0.0215(6) 0.0285(7) -0.0003(5) 0.0034(6) 0.0012(5)
C15 0.0222(6) 0.0194(6) 0.0248(7) 0.0019(5) 0.0015(5) -0.0015(5)
C16 0.0279(7) 0.0227(6) 0.0257(7) -0.0006(5) 0.0032(6) -0.0007(5)
C17 0.0250(7) 0.0250(6) 0.0359(8) 0.0020(6) 0.0083(6) 0.0016(5)
C18 0.0235(6) 0.0237(6) 0.0392(8) 0.0054(6) 0.0006(6) -0.0008(5)
C19 0.0262(7) 0.0185(6) 0.0301(7) 0.0038(5) -0.0019(6) -0.0029(5)
C20 0.0281(7) 0.0261(7) 0.0320(7) 0.0040(6) -0.0072(6) -0.0042(6)
C21 0.0372(8) 0.0263(7) 0.0261(7) -0.0005(6) -0.0060(6) -0.0049(6)
C22 0.0301(7) 0.0235(6) 0.0248(7) -0.0012(5) 0.0019(6) -0.0019(5)
C23 0.0237(6) 0.0193(6) 0.0260(7) 0.0020(5) 0.0013(5) -0.0020(5)
C24 0.0260(6) 0.0189(6) 0.0239(6) 0.0013(5) 0.0016(5) -0.0015(5)

loop_
_atom_type_symbol
_atom_type_description
_atom_type_scat_dispersion_real
_atom_type_scat_dispersion_imag
_atom_type_scat_source
C C 0.0033 0.0016 'International Tables Vol C Tables 4.2.6.8 and 6.1.1.4'
H H 0.0000 0.0000 'International Tables Vol C Tables 4.2.6.8 and 6.1.1.4'

loop_
_geom_angle_atom_site_label_1
_geom_angle_atom_site_label_2
_geom_angle_atom_site_label_3
_geom_angle
C6 C1 C2 118.27(13)
C6 C1 C7 120.82(12)
C2 C1 C7 120.88(12)
C3 C2 C1 120.70(13)
C3 C2 H2 119.6
C1 C2 H2 119.6
C2 C3 C4 120.15(13)
C2 C3 H3 119.9
C4 C3 H3 119.9
C5 C4 C3 119.63(13)
C5 C4 H4 120.2
C3 C4 H4 120.2
C6 C5 C4 120.24(14)
C6 C5 H5 119.9
C4 C5 H5 119.9
C5 C6 C1 121.01(13)
C5 C6 H6 119.5
C1 C6 H6 119.5
C8 C7 C1 127.45(13)
C8 C7 H7 116.3
C1 C7 H7 116.3
C7 C8 C9 128.20(14)
C7 C8 H8 115.9
C9 C8 H8 115.9
C14 C9 C10 118.89(12)
C14 C9 C8 121.86(12)
C10 C9 C8 119.11(12)
C11 C10 C9 119.73(12)
C11 C10 H10 120.1
C9 C10 H10 120.1
C10 C11 C12 120.82(12)
C10 C11 C15 131.22(13)
C12 C11 C15 107.96(11)
C13 C12 C11 119.60(12)
C13 C12 C23 132.19(12)
C11 C12 C23 108.21(11)
C12 C13 C14 119.11(12)
C12 C13 H13 120.4
C14 C13 H13 120.4
C13 C14 C9 121.80(12)
C13 C14 H14 119.1
C9 C14 H14 119.1
C16 C15 C24 118.68(12)
C16 C15 C11 135.31(13)
C24 C15 C11 105.97(11)
C15 C16 C17 118.60(13)
C15 C16 H16 120.7
C17 C16 H16 120.7
C18 C17 C16 122.34(13)
C18 C17 H17 118.8
C16 C17 H17 118.8
C17 C18 C19 120.42(13)
C17 C18 H18 119.8
C19 C18 H18 119.8
C24 C19 C18 116.04(13)
C24 C19 C20 115.67(13)
C18 C19 C20 128.29(13)
C21 C20 C19 120.27(13)
C21 C20 H20 119.9
C19 C20 H20 119.9
C20 C21 C22 122.92(14)
C20 C21 H21 118.5
C22 C21 H21 118.5
C23 C22 C21 118.19(13)
C23 C22 H22 120.9
C21 C22 H22 120.9
C22 C23 C24 118.41(12)
C22 C23 C12 135.30(12)
C24 C23 C12 106.29(11)
C19 C24 C23 124.52(13)
C19 C24 C15 123.91(12)
C23 C24 C15 111.56(12)

loop_
_geom_bond_atom_site_label_1
_geom_bond_atom_site_label_2
_geom_bond_distance
C1 C6 1.3948(19)
C1 C2 1.3994(19)
C1 C7 1.480(2)
C2 C3 1.387(2)
C2 H2 0.9500
C3 C4 1.390(2)
C3 H3 0.9500
C4 C5 1.384(2)
C4 H4 0.9500
C5 C6 1.384(2)
C5 H5 0.9500
C6 H6 0.9500
C7 C8 1.338(2)
C7 H7 0.9500
C8 C9 1.475(2)
C8 H8 0.9500
C9 C14 1.4054(18)
C9 C10 1.4065(19)
C10 C11 1.3794(19)
C10 H10 0.9500
C11 C12 1.4254(18)
C11 C15 1.4784(18)
C12 C13 1.3887(19)
C12 C23 1.4717(18)
C13 C14 1.3913(19)
C13 H13 0.9500
C14 H14 0.9500
C15 C16 1.3697(19)
C15 C24 1.4185(19)
C16 C17 1.422(2)
C16 H16 0.9500
C17 C18 1.377(2)
C17 H17 0.9500
C18 C19 1.420(2)
C18 H18 0.9500
C19 C24 1.3983(18)
C19 C20 1.424(2)
C20 C21 1.370(2)
C20 H20 0.9500
C21 C22 1.422(2)
C21 H21 0.9500
C22 C23 1.3773(19)
C22 H22 0.9500
C23 C24 1.4130(18)

loop_
_geom_torsion_atom_site_label_1
_geom_torsion_atom_site_label_2
_geom_torsion_atom_site_label_3
_geom_torsion_atom_site_label_4
_geom_torsion
C2 C1 C7 C8 -53.3(2)
C1 C7 C8 C9 -7.9(2)
C7 C8 C9 C10 150.41(14)

loop_
_cod_related_entry_id
_cod_related_entry_database
_cod_related_entry_code
1 ChemSpider 30658518
